data_4028762
loop_
_publ_author_name
'Dong-Liang Mo'
'Teng Yuan'
'Chang-Hua Ding'
'Li-Xin Dai'
'Xue-Long Hou'

_publ_section_title
;
 Palladacycle-Catalyzed Methylenecyclopropanation of Bicyclic Alkenes with
 Propiolates
;
_journal_name_full 'Journal of Organic Chemistry'
_journal_page_first 11470
_journal_page_last 11476
_journal_paper_doi 10.1021/jo402024v
_journal_volume 78
_journal_year 2013
_chemical_formula_sum 'C15 H14 Br2 O3'
_chemical_formula_weight 402.08
_chemical_name_systematic
; 
 ? 
;
_space_group_IT_number 14
_symmetry_cell_setting monoclinic
_symmetry_space_group_name_Hall '-P 2yn'
_symmetry_space_group_name_H-M 'P 1 21/n 1'
_atom_sites_solution_hydrogens geom
_atom_sites_solution_primary direct
_atom_sites_solution_secondary difmap
_audit_creation_method SHELXL-97
_cell_angle_alpha 90.00
_cell_angle_beta 95.223(4)
_cell_angle_gamma 90.00
_cell_formula_units_Z 4
_cell_length_a 11.033(2)
_cell_length_b 10.0044(18)
_cell_length_c 14.451(3)
_cell_measurement_reflns_used 1807
_cell_measurement_temperature 293(2)
_cell_measurement_theta_max 42.917
_cell_measurement_theta_min 4.865
_cell_volume 1588.5(5)
_computing_cell_refinement 'Bruker SMART'
_computing_data_collection 'Bruker SMART'
_computing_data_reduction 'Bruker SHELXTL'
_computing_molecular_graphics 'Bruker SHELXTL'
_computing_publication_material 'Bruker SHELXTL'
_computing_structure_refinement 'SHELXL-97 (Sheldrick, 1997)'
_computing_structure_solution 'SHELXS-97 (Sheldrick, 1990)'
_diffrn_ambient_temperature 293(2)
_diffrn_measured_fraction_theta_full 0.994
_diffrn_measured_fraction_theta_max 0.994
_diffrn_measurement_device_type 'CCD area detector'
_diffrn_measurement_method 'phi and omega scans'
_diffrn_radiation_monochromator graphite
_diffrn_radiation_source 'fine-focus sealed tube'
_diffrn_radiation_type MoK\a
_diffrn_radiation_wavelength 0.71073
_diffrn_reflns_av_R_equivalents 0.0447
_diffrn_reflns_av_sigmaI/netI 0.0815
_diffrn_reflns_limit_h_max 14
_diffrn_reflns_limit_h_min -8
_diffrn_reflns_limit_k_max 12
_diffrn_reflns_limit_k_min -12
_diffrn_reflns_limit_l_max 18
_diffrn_reflns_limit_l_min -18
_diffrn_reflns_number 9146
_diffrn_reflns_theta_full 27.00
_diffrn_reflns_theta_max 27.00
_diffrn_reflns_theta_min 2.23
_exptl_absorpt_coefficient_mu 5.107
_exptl_absorpt_correction_T_max 1.0000
_exptl_absorpt_correction_T_min 0.3665
_exptl_absorpt_correction_type empirical
_exptl_absorpt_process_details sadabs
_exptl_crystal_colour colorless
_exptl_crystal_density_diffrn 1.681
_exptl_crystal_description prismatic
_exptl_crystal_F_000 792
_exptl_crystal_size_max 0.425
_exptl_crystal_size_mid 0.391
_exptl_crystal_size_min 0.297
_refine_diff_density_max 0.573
_refine_diff_density_min -0.387
_refine_diff_density_rms 0.074
_refine_ls_extinction_coef 0.0117(7)
_refine_ls_extinction_expression Fc^*^=kFc[1+0.001xFc^2^\l^3^/sin(2\q)]^-1/4^
_refine_ls_extinction_method SHELXL
_refine_ls_goodness_of_fit_ref 0.820
_refine_ls_hydrogen_treatment constr
_refine_ls_matrix_type full
_refine_ls_number_parameters 178
_refine_ls_number_reflns 3443
_refine_ls_number_restraints 1
_refine_ls_restrained_S_all 0.866
_refine_ls_R_factor_all 0.0870
_refine_ls_R_factor_gt 0.0409
_refine_ls_shift/su_max 0.001
_refine_ls_shift/su_mean 0.000
_refine_ls_structure_factor_coef Fsqd
_refine_ls_weighting_details 'calc w=1/[\s^2^(Fo^2^)+(0.0480P)^2^+0.0000P] where P=(Fo^2^+2Fc^2^)/3'
_refine_ls_weighting_scheme calc
_refine_ls_wR_factor_gt 0.0913
_refine_ls_wR_factor_ref 0.0989
_reflns_number_gt 1752
_reflns_number_total 3443
_reflns_threshold_expression >2sigma(I)
_cod_data_source_file jo402024v_si_002.cif
_cod_data_source_block cd28274
_cod_original_cell_volume 1588.4(5)
_cod_database_code 4028762

loop_
_symmetry_equiv_pos_as_xyz
'x, y, z'
'-x+1/2, y+1/2, -z+1/2'
'-x, -y, -z'
'x-1/2, -y-1/2, z-1/2'

loop_
_atom_site_label
_atom_site_type_symbol
_atom_site_fract_x
_atom_site_fract_y
_atom_site_fract_z
_atom_site_U_iso_or_equiv
_atom_site_adp_type
_atom_site_occupancy
_atom_site_symmetry_multiplicity
_atom_site_calc_flag
_atom_site_refinement_flags
Br1 Br 0.48484(5) -0.15760(5) 0.67695(4) 0.0755(3) Uani 1 1 d .
Br2 Br 0.29359(5) 0.00313(5) 0.85477(3) 0.0643(2) Uani 1 1 d .
O1 O 0.1894(3) -0.1054(3) 0.65634(19) 0.0489(8) Uani 1 1 d .
O2 O 0.5885(3) 0.1551(4) 0.5865(3) 0.0886(13) Uani 1 1 d .
O3 O 0.5795(4) 0.3522(4) 0.6529(3) 0.0977(14) Uani 1 1 d .
C1 C 0.3649(4) 0.0959(4) 0.6802(3) 0.0424(11) Uani 1 1 d .
C2 C 0.3813(4) -0.0189(4) 0.6157(3) 0.0502(12) Uani 1 1 d .
H2 H 0.4211 0.0147 0.5624 0.060 Uiso 1 1 calc R
C3 C 0.2591(4) -0.0789(5) 0.5796(3) 0.0543(13) Uani 1 1 d .
H3 H 0.2681 -0.1581 0.5410 0.065 Uiso 1 1 calc R
C4 C 0.1868(5) 0.0302(5) 0.5281(4) 0.0564(13) Uani 1 1 d .
C5 C 0.1870(5) 0.0735(6) 0.4381(4) 0.0791(18) Uani 1 1 d .
H5 H 0.2342 0.0324 0.3962 0.095 Uiso 1 1 calc R
C6 C 0.1131(7) 0.1814(8) 0.4129(5) 0.100(2) Uani 1 1 d .
H6 H 0.1098 0.2128 0.3522 0.120 Uiso 1 1 calc R
C7 C 0.0447(6) 0.2437(7) 0.4743(5) 0.089(2) Uani 1 1 d .
H7 H -0.0042 0.3158 0.4546 0.107 Uiso 1 1 calc R
C8 C 0.0474(5) 0.2003(5) 0.5656(4) 0.0731(16) Uani 1 1 d .
H8 H 0.0026 0.2431 0.6084 0.088 Uiso 1 1 calc R
C9 C 0.1190(4) 0.0916(5) 0.5901(3) 0.0514(12) Uani 1 1 d .
C10 C 0.1476(4) 0.0235(4) 0.6816(3) 0.0478(12) Uani 1 1 d .
H10 H 0.0764 0.0180 0.7173 0.057 Uiso 1 1 calc R
C11 C 0.2547(4) 0.0944(4) 0.7354(3) 0.0428(11) Uani 1 1 d .
H11 H 0.2312 0.1868 0.7474 0.051 Uiso 1 1 calc R
C12 C 0.4352(4) 0.2032(4) 0.6870(3) 0.0465(11) Uani 1 1 d .
H12 H 0.4153 0.2687 0.7286 0.056 Uiso 1 1 calc R
C13 C 0.5417(5) 0.2296(5) 0.6355(3) 0.0605(14) Uani 1 1 d .
C14 C 0.6885(8) 0.3876(7) 0.6052(6) 0.179(5) Uani 1 1 d D
H14A H 0.7534 0.3240 0.6209 0.215 Uiso 1 1 calc R
H14B H 0.6692 0.3868 0.5384 0.215 Uiso 1 1 calc R
C15 C 0.7244(10) 0.5162(10) 0.6354(7) 0.181(5) Uiso 1 1 d D
H15A H 0.6688 0.5810 0.6067 0.252 Uiso 1 1 calc R
H15B H 0.8049 0.5341 0.6184 0.252 Uiso 1 1 calc R
H15C H 0.7239 0.5214 0.7017 0.252 Uiso 1 1 calc R

loop_
_atom_site_aniso_label
_atom_site_aniso_U_11
_atom_site_aniso_U_22
_atom_site_aniso_U_33
_atom_site_aniso_U_23
_atom_site_aniso_U_13
_atom_site_aniso_U_12
Br1 0.0605(4) 0.0571(4) 0.1110(5) -0.0066(3) 0.0199(3) 0.0097(3)
Br2 0.0722(4) 0.0720(4) 0.0497(3) 0.0025(3) 0.0119(2) -0.0080(3)
O1 0.051(2) 0.0401(19) 0.058(2) -0.0009(15) 0.0131(16) -0.0107(14)
O2 0.088(3) 0.085(3) 0.102(3) -0.037(2) 0.057(2) -0.034(2)
O3 0.111(3) 0.072(3) 0.121(3) -0.032(2) 0.070(3) -0.051(2)
C1 0.039(3) 0.043(3) 0.046(3) -0.004(2) 0.010(2) 0.000(2)
C2 0.052(3) 0.048(3) 0.053(3) -0.007(2) 0.016(2) -0.012(2)
C3 0.068(4) 0.047(3) 0.050(3) -0.008(2) 0.018(3) -0.015(3)
C4 0.055(3) 0.058(3) 0.056(3) 0.000(3) 0.000(3) -0.028(3)
C5 0.087(5) 0.093(5) 0.056(4) 0.004(3) -0.004(3) -0.041(4)
C6 0.107(6) 0.101(6) 0.085(5) 0.033(4) -0.034(5) -0.052(5)
C7 0.067(5) 0.073(5) 0.120(6) 0.028(4) -0.031(4) -0.017(3)
C8 0.054(4) 0.063(4) 0.098(4) 0.010(3) -0.015(3) -0.018(3)
C9 0.041(3) 0.047(3) 0.064(3) 0.006(3) -0.001(3) -0.015(2)
C10 0.042(3) 0.044(3) 0.059(3) -0.001(2) 0.013(2) -0.001(2)
C11 0.041(3) 0.037(2) 0.052(3) -0.001(2) 0.014(2) 0.001(2)
C12 0.048(3) 0.047(3) 0.046(3) -0.010(2) 0.012(2) -0.007(2)
C13 0.061(4) 0.059(4) 0.063(3) -0.014(3) 0.015(3) -0.027(3)
C14 0.233(10) 0.112(6) 0.219(9) -0.086(6) 0.169(8) -0.106(6)

loop_
_atom_type_symbol
_atom_type_description
_atom_type_scat_dispersion_real
_atom_type_scat_dispersion_imag
_atom_type_scat_source
C C 0.0033 0.0016 'International Tables Vol C Tables 4.2.6.8 and 6.1.1.4'
H H 0.0000 0.0000 'International Tables Vol C Tables 4.2.6.8 and 6.1.1.4'
O O 0.0106 0.0060 'International Tables Vol C Tables 4.2.6.8 and 6.1.1.4'
Br Br -0.2901 2.4595 'International Tables Vol C Tables 4.2.6.8 and 6.1.1.4'

loop_
_geom_angle_atom_site_label_1
_geom_angle_atom_site_label_2
_geom_angle_atom_site_label_3
_geom_angle
C10 O1 C3 103.8(3)
C13 O3 C14 113.1(4)
C12 C1 C2 124.3(4)
C12 C1 C11 117.6(4)
C2 C1 C11 117.9(4)
C1 C2 C3 111.2(4)
C1 C2 Br1 111.1(3)
C3 C2 Br1 109.7(3)
C1 C2 H2 108.3
C3 C2 H2 108.3
Br1 C2 H2 108.3
O1 C3 C4 102.7(4)
O1 C3 C2 109.2(4)
C4 C3 C2 107.2(4)
O1 C3 H3 112.4
C4 C3 H3 112.4
C2 C3 H3 112.4
C9 C4 C5 121.9(5)
C9 C4 C3 107.4(4)
C5 C4 C3 130.6(6)
C4 C5 C6 116.4(6)
C4 C5 H5 121.8
C6 C5 H5 121.8
C7 C6 C5 122.2(7)
C7 C6 H6 118.9
C5 C6 H6 118.9
C6 C7 C8 120.6(6)
C6 C7 H7 119.7
C8 C7 H7 119.7
C9 C8 C7 117.1(6)
C9 C8 H8 121.5
C7 C8 H8 121.5
C4 C9 C8 121.7(5)
C4 C9 C10 106.9(4)
C8 C9 C10 131.3(5)
O1 C10 C9 103.5(4)
O1 C10 C11 107.2(3)
C9 C10 C11 109.2(4)
O1 C10 H10 112.1
C9 C10 H10 112.1
C11 C10 H10 112.1
C1 C11 C10 110.9(3)
C1 C11 Br2 110.2(3)
C10 C11 Br2 109.2(3)
C1 C11 H11 108.8
C10 C11 H11 108.8
Br2 C11 H11 108.8
C1 C12 C13 126.8(4)
C1 C12 H12 116.6
C13 C12 H12 116.6
O2 C13 O3 123.8(5)
O2 C13 C12 127.1(5)
O3 C13 C12 109.0(4)
C15 C14 O3 107.0(7)
C15 C14 H14A 110.3
O3 C14 H14A 110.3
C15 C14 H14B 110.3
O3 C14 H14B 110.3
H14A C14 H14B 108.6
C14 C15 H15A 109.5
C14 C15 H15B 109.5
H15A C15 H15B 109.5
C14 C15 H15C 109.5
H15A C15 H15C 109.5
H15B C15 H15C 109.5

loop_
_geom_bond_atom_site_label_1
_geom_bond_atom_site_label_2
_geom_bond_distance
Br1 C2 1.957(4)
Br2 C11 1.964(4)
O1 C10 1.428(5)
O1 C3 1.431(5)
O2 C13 1.179(5)
O3 C13 1.312(5)
O3 C14 1.482(7)
C1 C12 1.323(5)
C1 C2 1.501(5)
C1 C11 1.513(5)
C2 C3 1.523(6)
C2 H2 0.9800
C3 C4 1.508(7)
C3 H3 0.9800
C4 C9 1.365(6)
C4 C5 1.371(6)
C5 C6 1.381(8)
C5 H5 0.9300
C6 C7 1.366(9)
C6 H6 0.9300
C7 C8 1.387(8)
C7 H7 0.9300
C8 C9 1.372(7)
C8 H8 0.9300
C9 C10 1.495(6)
C10 C11 1.530(6)
C10 H10 0.9800
C11 H11 0.9800
C12 C13 1.470(7)
C12 H12 0.9300
C14 C15 1.403(9)
C14 H14A 0.9700
C14 H14B 0.9700
C15 H15A 0.9600
C15 H15B 0.9600
C15 H15C 0.9600

loop_
_geom_torsion_atom_site_label_1
_geom_torsion_atom_site_label_2
_geom_torsion_atom_site_label_3
_geom_torsion_atom_site_label_4
_geom_torsion
C12 C1 C2 C3 -145.7(4)
C11 C1 C2 C3 29.0(5)
C12 C1 C2 Br1 91.8(5)
C11 C1 C2 Br1 -93.5(4)
C10 O1 C3 C4 -37.8(4)
C10 O1 C3 C2 75.8(4)
C1 C2 C3 O1 -50.3(5)
Br1 C2 C3 O1 73.0(4)
C1 C2 C3 C4 60.3(5)
Br1 C2 C3 C4 -176.5(3)
O1 C3 C4 C9 23.1(5)
C2 C3 C4 C9 -91.9(4)
O1 C3 C4 C5 -160.5(4)
C2 C3 C4 C5 84.5(6)
C9 C4 C5 C6 -1.0(7)
C3 C4 C5 C6 -177.0(5)
C4 C5 C6 C7 1.0(9)
C5 C6 C7 C8 0.3(10)
C6 C7 C8 C9 -1.4(8)
C5 C4 C9 C8 -0.1(7)
C3 C4 C9 C8 176.7(4)
C5 C4 C9 C10 -176.5(4)
C3 C4 C9 C10 0.3(5)
C7 C8 C9 C4 1.4(7)
C7 C8 C9 C10 176.7(5)
C3 O1 C10 C9 38.3(4)
C3 O1 C10 C11 -77.0(4)
C4 C9 C10 O1 -23.8(4)
C8 C9 C10 O1 160.4(5)
C4 C9 C10 C11 90.2(4)
C8 C9 C10 C11 -85.7(6)
C12 C1 C11 C10 144.0(4)
C2 C1 C11 C10 -31.0(5)
C12 C1 C11 Br2 -95.0(4)
C2 C1 C11 Br2 90.0(4)
O1 C10 C11 C1 53.9(4)
C9 C10 C11 C1 -57.6(5)
O1 C10 C11 Br2 -67.7(4)
C9 C10 C11 Br2 -179.2(3)
C2 C1 C12 C13 -1.2(7)
C11 C1 C12 C13 -175.9(4)
C14 O3 C13 O2 -0.5(9)
C14 O3 C13 C12 178.9(6)
C1 C12 C13 O2 -7.7(9)
C1 C12 C13 O3 172.9(5)
C13 O3 C14 C15 -175.4(7)
